data_2108792
loop_
_publ_author_name
'Zarychta, Bartosz'
'Czapla, Zbigniew'
'Przes\/lawski, Janusz'
'Szklarz, Przemys\/law'

_publ_section_title
;
 Structure, ferroelasticity and Goldilocks zone phase transitions in
 C~3~H~5~N~2~Al(SO~4~)~2~&#x00B7;6H~2~O
;
_journal_coeditor_code XK5078SUP1
_journal_issue 2
_journal_name_full 'Acta Crystallographica Section B'
_journal_page_first
;
;
_journal_paper_doi 10.1107/S2052520621001256
_journal_volume 77
_journal_year 2021
_chemical_formula_moiety 'C3 H17 Al N2 O14 S2'
_chemical_formula_sum 'C3 H17 Al N2 O14 S2'
_chemical_formula_weight 396.29
_chemical_name_common 'Imidazolium hexa-aqua-aluminium disulphate'
_space_group_crystal_system trigonal
_space_group_IT_number 164
_space_group_name_Hall '-P 3 2"'
_space_group_name_H-M_alt 'P -3 m 1'
_atom_sites_solution_hydrogens difmap
_audit_creation_method SHELXL-2013
_cell_angle_alpha 90
_cell_angle_beta 90
_cell_angle_gamma 120
_cell_formula_units_Z 1
_cell_length_a 6.8680(4)
_cell_length_b 6.8680(4)
_cell_length_c 9.1617(10)
_cell_measurement_reflns_used 2563
_cell_measurement_temperature 350.0(1)
_cell_measurement_theta_max 25.962
_cell_measurement_theta_min 3.425
_cell_volume 374.25(5)
_computing_cell_refinement 'CrysAlis RED (Oxford Diffraction, 2007)'
_computing_data_collection 'CrysAlis CCD (Oxford Diffraction, 2007)'
_computing_data_reduction 'CrysAlis RED (Oxford Diffraction, 2007)'
_computing_molecular_graphics 'SHELXTL (Sheldrick, 2008)'
_computing_structure_refinement 'SHELXL-2013 (Sheldrick, 2013)'
_computing_structure_solution 'SHELXS-2013 (Sheldrick, 2013)'
_diffrn_ambient_temperature 350.0(1)
_diffrn_detector_area_resol_mean 10.4508
_diffrn_measured_fraction_theta_full 0.997
_diffrn_measured_fraction_theta_max 0.997
_diffrn_measurement_device '4-circle kappa geometry goniometer'
_diffrn_measurement_device_type 'Oxford Diffraction Xcalibur System'
_diffrn_measurement_method \w--scan
_diffrn_radiation_monochromator graphite
_diffrn_radiation_source 'Enhance (Mo) X-ray Source'
_diffrn_radiation_type MoK\a
_diffrn_radiation_wavelength 0.71073
_diffrn_reflns_av_R_equivalents 0.0222
_diffrn_reflns_av_unetI/netI 0.0124
_diffrn_reflns_Laue_measured_fraction_full 0.997
_diffrn_reflns_Laue_measured_fraction_max 0.997
_diffrn_reflns_limit_h_max 8
_diffrn_reflns_limit_h_min -8
_diffrn_reflns_limit_k_max 8
_diffrn_reflns_limit_k_min -8
_diffrn_reflns_limit_l_max 11
_diffrn_reflns_limit_l_min -7
_diffrn_reflns_number 2563
_diffrn_reflns_point_group_measured_fraction_full 0.997
_diffrn_reflns_point_group_measured_fraction_max 0.997
_diffrn_reflns_theta_full 25.242
_diffrn_reflns_theta_max 25.962
_diffrn_reflns_theta_min 3.425
_diffrn_standards_decay_% 0
_diffrn_standards_interval_count 0
_diffrn_standards_interval_time 0
_diffrn_standards_number 0
_exptl_absorpt_coefficient_mu 0.490
_exptl_absorpt_correction_type none
_exptl_crystal_colour colorless
_exptl_crystal_density_diffrn 1.758
_exptl_crystal_description irregular
_exptl_crystal_F_000 206
_exptl_crystal_size_max 0.4
_exptl_crystal_size_mid 0.36
_exptl_crystal_size_min 0.34
_refine_diff_density_max 0.316
_refine_diff_density_min -0.290
_refine_diff_density_rms 0.048
_refine_ls_extinction_method none
_refine_ls_goodness_of_fit_ref 1.114
_refine_ls_hydrogen_treatment constr
_refine_ls_matrix_type full
_refine_ls_number_parameters 32
_refine_ls_number_reflns 317
_refine_ls_number_restraints 7
_refine_ls_restrained_S_all 1.101
_refine_ls_R_factor_all 0.0365
_refine_ls_R_factor_gt 0.0300
_refine_ls_shift/su_max 0.000
_refine_ls_shift/su_mean 0.000
_refine_ls_structure_factor_coef Fsqd
_refine_ls_weighting_details 'w=1/[\s^2^(Fo^2^)+(0.0346P)^2^+0.2265P] where P=(Fo^2^+2Fc^2^)/3'
_refine_ls_weighting_scheme calc
_refine_ls_wR_factor_gt 0.0777
_refine_ls_wR_factor_ref 0.0800
_reflns_Friedel_coverage 0.000
_reflns_number_gt 279
_reflns_number_total 317
_reflns_threshold_expression 'I > 2\s(I)'
_cod_data_source_file xk5078sup1.cif
_cod_data_source_block III
_cod_original_cell_volume 374.25(6)
_cod_database_code 2108792
_shelx_space_group_comment
;
The symmetry employed for this shelxl refinement is uniquely defined
by the following loop, which should always be used as a source of
symmetry information in preference to the above space-group names.
They are only intended as comments.
;
_shelxl_version_number 2013-4

loop_
_space_group_symop_operation_xyz
'x, y, z'
'-y, x-y, z'
'-x+y, -x, z'
'y, x, -z'
'x-y, -y, -z'
'-x, -x+y, -z'
'-x, -y, -z'
'y, -x+y, -z'
'x-y, x, -z'
'-y, -x, z'
'-x+y, y, z'
'x, x-y, z'

loop_
_atom_site_label
_atom_site_type_symbol
_atom_site_fract_x
_atom_site_fract_y
_atom_site_fract_z
_atom_site_U_iso_or_equiv
_atom_site_adp_type
_atom_site_occupancy
_atom_site_site_symmetry_order
_atom_site_calc_flag
_atom_site_refinement_flags_posn
_atom_site_refinement_flags_adp
_atom_site_refinement_flags_occupancy
_atom_site_disorder_assembly
_atom_site_disorder_group
Al1 Al 1.0000 1.0000 1.0000 0.0299(5) Uani 1 12 d S T P . .
O1 O 0.86970(15) 0.7394(3) 0.88502(18) 0.0404(5) Uani 1 2 d S T P . .
H1A H 0.9346 0.6587 0.8545 0.048 Uiso 1 1 d R U . . .
S1 S 0.3333 0.6667 0.73902(13) 0.0352(3) Uani 1 6 d S T P . .
O2 O 0.44965(15) 0.55035(15) 0.7932(2) 0.0470(5) Uani 1 2 d S T P . .
O3 O 0.3333 0.6667 0.5813(4) 0.0726(13) Uani 1 6 d S T P . .
N1 N 0.171(6) 0.085(3) 0.493(2) 0.052(5) Uani 0.3333 2 d S TU P . .
H1 H 0.3289 0.1644 0.5055 0.062 Uiso 0.3333 2 d R U P . .
C2 C 0.176(3) 0.176(3) 0.5000 0.054(6) Uani 0.5 2 d S TU P . .
H2 H 0.3006 0.2801 0.5000 0.065 Uiso 0.25 1 d R U P . .

loop_
_atom_site_aniso_label
_atom_site_aniso_U_11
_atom_site_aniso_U_22
_atom_site_aniso_U_33
_atom_site_aniso_U_23
_atom_site_aniso_U_13
_atom_site_aniso_U_12
Al1 0.0257(6) 0.0257(6) 0.0383(10) 0.000 0.000 0.0128(3)
O1 0.0306(7) 0.0357(11) 0.0565(11) -0.0134(9) -0.0067(4) 0.0179(5)
S1 0.0281(4) 0.0281(4) 0.0492(7) 0.000 0.000 0.0141(2)
O2 0.0314(7) 0.0314(7) 0.0813(13) 0.0021(5) -0.0021(5) 0.0180(8)
O3 0.086(2) 0.086(2) 0.047(2) 0.000 0.000 0.0428(10)
N1 0.030(9) 0.058(12) 0.057(8) -0.006(3) -0.011(7) 0.015(4)
C2 0.041(6) 0.041(6) 0.053(6) -0.009(4) 0.009(4) 0.001(9)

loop_
_atom_type_symbol
_atom_type_description
_atom_type_scat_dispersion_real
_atom_type_scat_dispersion_imag
_atom_type_scat_source
C C 0.0033 0.0016 'International Tables Vol C Tables 4.2.6.8 and 6.1.1.4'
H H 0.0000 0.0000 'International Tables Vol C Tables 4.2.6.8 and 6.1.1.4'
N N 0.0061 0.0033 'International Tables Vol C Tables 4.2.6.8 and 6.1.1.4'
O O 0.0106 0.0060 'International Tables Vol C Tables 4.2.6.8 and 6.1.1.4'
Al Al 0.0645 0.0514 'International Tables Vol C Tables 4.2.6.8 and 6.1.1.4'
S S 0.1246 0.1234 'International Tables Vol C Tables 4.2.6.8 and 6.1.1.4'

loop_
_geom_angle_atom_site_label_1
_geom_angle_atom_site_label_2
_geom_angle_atom_site_label_3
_geom_angle
_geom_angle_site_symmetry_1
_geom_angle_site_symmetry_3
_geom_angle_publ_flag
O1 Al1 O1 180.0 . 7_777 ?
O1 Al1 O1 88.51(7) . 9_657 ?
O1 Al1 O1 91.49(7) 7_777 9_657 ?
O1 Al1 O1 91.49(7) . 3_675 ?
O1 Al1 O1 88.51(7) 7_777 3_675 ?
O1 Al1 O1 180.0 9_657 3_675 ?
O1 Al1 O1 91.49(7) . 2_765 ?
O1 Al1 O1 88.51(7) 7_777 2_765 ?
O1 Al1 O1 88.51(8) 9_657 2_765 ?
O1 Al1 O1 91.49(7) 3_675 2_765 ?
O1 Al1 O1 88.51(7) . 8_567 ?
O1 Al1 O1 91.49(7) 7_777 8_567 ?
O1 Al1 O1 91.49(7) 9_657 8_567 ?
O1 Al1 O1 88.51(8) 3_675 8_567 ?
O1 Al1 O1 180.0 2_765 8_567 ?
Al1 O1 H1A 127.4 . . ?
O3 S1 O2 109.75(9) . 2_665 ?
O3 S1 O2 109.75(9) . 3_565 ?
O2 S1 O2 109.19(9) 2_665 3_565 ?
O3 S1 O2 109.75(9) . . ?
O2 S1 O2 109.19(9) 2_665 . ?
O2 S1 O2 109.19(9) 3_565 . ?
C2 N1 C2 167(4) . 8_556 ?
C2 N1 N1 33(5) . 9_556 ?
C2 N1 N1 150(5) 8_556 9_556 ?
C2 N1 N1 150(5) . 8_556 ?
C2 N1 N1 33(5) 8_556 8_556 ?
N1 N1 N1 118.5(10) 9_556 8_556 ?
C2 N1 C2 43(3) . 9_556 ?
C2 N1 C2 142(6) 8_556 9_556 ?
N1 N1 C2 11.2(16) 9_556 9_556 ?
N1 N1 C2 109.4(16) 8_556 9_556 ?
C2 N1 C2 142(6) . 3 ?
C2 N1 C2 43(3) 8_556 3 ?
N1 N1 C2 109.4(16) 9_556 3 ?
N1 N1 C2 11.2(16) 8_556 3 ?
C2 N1 C2 100(3) 9_556 3 ?
C2 N1 N1 123(5) . 3 ?
C2 N1 N1 63(5) 8_556 3 ?
N1 N1 N1 90.00(2) 9_556 3 ?
N1 N1 N1 30.8(5) 8_556 3 ?
C2 N1 N1 79.9(14) 9_556 3 ?
C2 N1 N1 20.0(14) 3 3 ?
C2 N1 N1 63(5) . 2 ?
C2 N1 N1 123(5) 8_556 2 ?
N1 N1 N1 30.8(5) 9_556 2 ?
N1 N1 N1 90.002(8) 8_556 2 ?
C2 N1 N1 20.0(14) 9_556 2 ?
C2 N1 N1 79.9(14) 3 2 ?
N1 N1 N1 59.999(4) 3 2 ?
C2 N1 H1 86.6 . . ?
C2 N1 H1 86.6 8_556 . ?
N1 N1 H1 118.5 9_556 . ?
N1 N1 H1 118.5 8_556 . ?
C2 N1 H1 129.3 9_556 . ?
C2 N1 H1 129.3 3 . ?
N1 N1 H1 149.3 3 . ?
N1 N1 H1 149.3 2 . ?
C2 N1 H2 38.2 . . ?
C2 N1 H2 135.4 8_556 . ?
N1 N1 H2 70.7 9_556 . ?
N1 N1 H2 165.0 8_556 . ?
C2 N1 H2 80.9 9_556 . ?
C2 N1 H2 174.5 3 . ?
N1 N1 H2 160.7 3 . ?
N1 N1 H2 100.9 2 . ?
H1 N1 H2 49.0 . . ?
N1 C2 N1 115(10) 9_556 . ?
N1 C2 C2 7(2) 9_556 9_556 ?
N1 C2 C2 117(5) . 9_556 ?
N1 C2 C2 117(5) 9_556 8_556 ?
N1 C2 C2 7(2) . 8_556 ?
C2 C2 C2 120.000(11) 9_556 8_556 ?
N1 C2 N1 19(4) 9_556 2 ?
N1 C2 N1 97(6) . 2 ?
C2 C2 N1 20.0(14) 9_556 2 ?
C2 C2 N1 100.1(14) 8_556 2 ?
N1 C2 N1 97(6) 9_556 8_556 ?
N1 C2 N1 19(4) . 8_556 ?
C2 C2 N1 100.1(14) 9_556 8_556 ?
C2 C2 N1 20.0(14) 8_556 8_556 ?
N1 C2 N1 80(3) 2 8_556 ?
N1 C2 H1 169.3 9_556 . ?
N1 C2 H1 59.8 . . ?
C2 C2 H1 175.6 9_556 . ?
C2 C2 H1 56.6 8_556 . ?
N1 C2 H1 156.7 2 . ?
N1 C2 H1 76.4 8_556 . ?
N1 C2 H2 131.2 9_556 . ?
N1 C2 H2 113.8 . . ?
C2 C2 H2 128.8 9_556 . ?
C2 C2 H2 111.2 8_556 . ?
N1 C2 H2 148.6 2 . ?
N1 C2 H2 131.1 8_556 . ?
H1 C2 H2 54.7 . . ?

loop_
_geom_bond_atom_site_label_1
_geom_bond_atom_site_label_2
_geom_bond_distance
_geom_bond_site_symmetry_2
_geom_bond_publ_flag
Al1 O1 1.8741(17) . ?
Al1 O1 1.8741(17) 7_777 ?
Al1 O1 1.8741(17) 9_657 ?
Al1 O1 1.8741(17) 3_675 ?
Al1 O1 1.8741(17) 2_765 ?
Al1 O1 1.8741(17) 8_567 ?
O1 H1A 0.9117 . ?
S1 O3 1.445(4) . ?
S1 O2 1.4702(19) 2_665 ?
S1 O2 1.4702(19) 3_565 ?
S1 O2 1.4702(19) . ?
N1 C2 0.607(12) . ?
N1 C2 0.607(12) 8_556 ?
N1 N1 1.02(4) 9_556 ?
N1 N1 1.02(4) 8_556 ?
N1 C2 1.577(10) 9_556 ?
N1 C2 1.577(10) 3 ?
N1 N1 1.76(6) 3 ?
N1 N1 1.76(6) 2 ?
N1 H1 0.9480 . ?
N1 H2 1.1819 . ?
C2 N1 0.607(12) 9_556 ?
C2 C2 1.21(2) 9_556 ?
C2 C2 1.21(2) 8_556 ?
C2 N1 1.577(11) 2 ?
C2 N1 1.577(11) 8_556 ?
C2 H1 1.0944 . ?
C2 H2 0.7982 . ?

loop_
_geom_hbond_atom_site_label_D
_geom_hbond_atom_site_label_H
_geom_hbond_atom_site_label_A
_geom_hbond_distance_DH
_geom_hbond_distance_HA
_geom_hbond_distance_DA
_geom_hbond_angle_DHA
_geom_hbond_site_symmetry_A
O1 H1A S1 0.91 2.91 3.7106(8) 147.3 1_655
O1 H1A O2 0.91 1.74 2.6400(15) 170.0 3_665
N1 H1 S1 0.95 3.01 3.64(4) 125.0 7_666
N1 H1 O3 0.95 2.16 3.03(4) 151.5 7_666
C2 H2 S1 0.80 3.21 3.700(13) 122.1 7_666
C2 H2 O3 0.80 2.47 3.074(15) 133.8 7_666
N1 H2 O3 1.18 2.66 3.658(8) 141.7 .
C2 H2 O3 0.80 2.66 3.074(15) 114.5 .
C2 H2 O3 0.80 2.47 3.074(15) 133.8 7_666

loop_
_geom_torsion_atom_site_label_1
_geom_torsion_atom_site_label_2
_geom_torsion_atom_site_label_3
_geom_torsion_atom_site_label_4
_geom_torsion
_geom_torsion_site_symmetry_1
_geom_torsion_site_symmetry_2
_geom_torsion_site_symmetry_3
_geom_torsion_site_symmetry_4
_geom_torsion_publ_flag
C2 N1 C2 N1 -111(43) 8_556 . . 9_556 ?
N1 N1 C2 N1 -22(6) 8_556 . . 9_556 ?
C2 N1 C2 N1 7(2) 9_556 . . 9_556 ?
C2 N1 C2 N1 -8(2) 3 . . 9_556 ?
N1 N1 C2 N1 -0.001(2) 3 . . 9_556 ?
N1 N1 C2 N1 7(2) 2 . . 9_556 ?
C2 N1 C2 C2 -118(42) 8_556 . . 9_556 ?
N1 N1 C2 C2 -7(2) 9_556 . . 9_556 ?
N1 N1 C2 C2 -29(8) 8_556 . . 9_556 ?
C2 N1 C2 C2 -15(5) 3 . . 9_556 ?
N1 N1 C2 C2 -7(2) 3 . . 9_556 ?
N1 N1 C2 C2 0.000(2) 2 . . 9_556 ?
N1 N1 C2 C2 111(43) 9_556 . . 8_556 ?
N1 N1 C2 C2 89(44) 8_556 . . 8_556 ?
C2 N1 C2 C2 118(41) 9_556 . . 8_556 ?
C2 N1 C2 C2 103(43) 3 . . 8_556 ?
N1 N1 C2 C2 111(43) 3 . . 8_556 ?
N1 N1 C2 C2 118(41) 2 . . 8_556 ?
C2 N1 C2 N1 -118(42) 8_556 . . 2 ?
N1 N1 C2 N1 -7(2) 9_556 . . 2 ?
N1 N1 C2 N1 -29(8) 8_556 . . 2 ?
C2 N1 C2 N1 0.000(1) 9_556 . . 2 ?
C2 N1 C2 N1 -15(5) 3 . . 2 ?
N1 N1 C2 N1 -7(2) 3 . . 2 ?
C2 N1 C2 N1 -89(44) 8_556 . . 8_556 ?
N1 N1 C2 N1 22(6) 9_556 . . 8_556 ?
C2 N1 C2 N1 29(8) 9_556 . . 8_556 ?
C2 N1 C2 N1 14(3) 3 . . 8_556 ?
N1 N1 C2 N1 22(6) 3 . . 8_556 ?
N1 N1 C2 N1 29(8) 2 . . 8_556 ?

_cod_database_fobs_code 2108792
